data_2237250
loop_
_publ_author_name
'Zhu, Jing'
'Chen, Hui'

_publ_section_title
;
 RbYb(PO~3~)~4~
;
_journal_coeditor_code WM2707
_journal_issue 1
_journal_name_full 'Acta Crystallographica Section E'
_journal_page_first i3
_journal_paper_doi 10.1107/S1600536812050969
_journal_volume 69
_journal_year 2013
_chemical_formula_iupac 'Rb Yb (P O3)4'
_chemical_formula_structural 'Rb Yb (P O3)4'
_chemical_formula_sum 'O12 P4 Rb Yb'
_chemical_formula_weight 574.40
_chemical_name_systematic
;
Rubidium ytterbium(III) tetrakis(polyphosphate)
;
_space_group_IT_number 14
_symmetry_cell_setting monoclinic
_symmetry_space_group_name_Hall '-P 2yn'
_symmetry_space_group_name_H-M 'P 1 21/n 1'
_atom_sites_solution_primary direct
_atom_sites_solution_secondary difmap
_audit_creation_method SHELXL-97
_cell_angle_alpha 90.00
_cell_angle_beta 106.323(2)
_cell_angle_gamma 90.00
_cell_formula_units_Z 4
_cell_length_a 10.2022(15)
_cell_length_b 8.7975(13)
_cell_length_c 10.9300(16)
_cell_measurement_reflns_used 2802
_cell_measurement_temperature 296(2)
_cell_measurement_theta_max 29.52
_cell_measurement_theta_min 2.41
_cell_volume 941.5(2)
_computing_cell_refinement 'SAINT (Bruker, 2008)'
_computing_data_collection 'APEX2 (Bruker, 2008)'
_computing_data_reduction 'SAINT (Bruker, 2008)'
_computing_molecular_graphics 'SHELXTL (Sheldrick, 2008) and DIAMOND (Brandenburg, 2006)'
_computing_publication_material 'publCIF (Westrip, 2010)'
_computing_structure_refinement 'SHELXL97 (Sheldrick, 2008)'
_computing_structure_solution 'SHELXS97 (Sheldrick, 2008)'
_diffrn_ambient_temperature 296(2)
_diffrn_measured_fraction_theta_full 0.966
_diffrn_measured_fraction_theta_max 0.966
_diffrn_measurement_device_type 'Bruker APEXII CCD'
_diffrn_measurement_method '\f and \w scans'
_diffrn_radiation_monochromator graphite
_diffrn_radiation_source 'fine-focus sealed tube'
_diffrn_radiation_type MoK\a
_diffrn_radiation_wavelength 0.71073
_diffrn_reflns_av_R_equivalents 0.1430
_diffrn_reflns_av_sigmaI/netI 0.0991
_diffrn_reflns_limit_h_max 14
_diffrn_reflns_limit_h_min -14
_diffrn_reflns_limit_k_max 12
_diffrn_reflns_limit_k_min -12
_diffrn_reflns_limit_l_max 15
_diffrn_reflns_limit_l_min -15
_diffrn_reflns_number 9912
_diffrn_reflns_theta_full 30.10
_diffrn_reflns_theta_max 30.10
_diffrn_reflns_theta_min 2.41
_diffrn_standards_decay_% 0
_diffrn_standards_number 0
_exptl_absorpt_coefficient_mu 15.80
_exptl_absorpt_correction_T_max 0.854
_exptl_absorpt_correction_T_min 0.725
_exptl_absorpt_correction_type multi-scan
_exptl_absorpt_process_details '(<i>SADABS</i>; Bruker, 2008)'
_exptl_crystal_colour colorless
_exptl_crystal_density_diffrn 4.052
_exptl_crystal_density_method 'not measured'
_exptl_crystal_description block
_exptl_crystal_F_000 1049
_exptl_crystal_size_max 0.10
_exptl_crystal_size_mid 0.07
_exptl_crystal_size_min 0.04
_refine_diff_density_max 2.949
_refine_diff_density_min -2.991
_refine_ls_extinction_method none
_refine_ls_goodness_of_fit_ref 1.000
_refine_ls_matrix_type full
_refine_ls_number_parameters 163
_refine_ls_number_reflns 2676
_refine_ls_number_restraints 0
_refine_ls_restrained_S_all 1.000
_refine_ls_R_factor_all 0.0650
_refine_ls_R_factor_gt 0.0432
_refine_ls_shift/su_max 0.000
_refine_ls_shift/su_mean 0.000
_refine_ls_structure_factor_coef Fsqd
_refine_ls_weighting_details 'calc w=1/[\s^2^(Fo^2^)+(0.0160P)^2^+0.0000P] where P=(Fo^2^+2Fc^2^)/3'
_refine_ls_weighting_scheme calc
_refine_ls_wR_factor_gt 0.0720
_refine_ls_wR_factor_ref 0.0778
_reflns_number_gt 2024
_reflns_number_total 2676
_reflns_threshold_expression I>2sigma(I)
_cod_data_source_file wm2707.cif
_cod_data_source_block I
_cod_original_sg_symbol_H-M 'P 21/n'
_cod_original_formula_sum 'Yb O12 P4 Rb'
_cod_database_code 2237250
_cod_database_fobs_code 2237250

loop_
_symmetry_equiv_pos_as_xyz
'x, y, z'
'-x+1/2, y+1/2, -z+1/2'
'-x, -y, -z'
'x-1/2, -y-1/2, z-1/2'

loop_
_atom_site_type_symbol
_atom_site_label
_atom_site_fract_x
_atom_site_fract_y
_atom_site_fract_z
_atom_site_U_iso_or_equiv
_atom_site_adp_type
_atom_site_calc_flag
_atom_site_occupancy
_atom_site_symmetry_multiplicity
Yb Yb 0.49845(3) 0.22753(3) 0.68227(3) 0.00898(9) Uani d 1 1
Rb Rb 0.68841(9) -0.06519(10) 0.95773(7) 0.02424(19) Uani d 1 1
P P1 0.45844(18) -0.1715(2) 0.63271(16) 0.0088(3) Uani d 1 1
P P2 0.85263(18) 0.0916(2) 0.74217(16) 0.0093(3) Uani d 1 1
P P3 0.75504(18) 0.0245(2) 1.27947(15) 0.0088(3) Uani d 1 1
P P4 0.67393(18) 0.3877(2) 0.97599(16) 0.0091(3) Uani d 1 1
O O1 0.4366(5) -0.2434(6) 0.5063(4) 0.0135(11) Uani d 1 1
O O2 0.5242(5) -0.2914(6) 0.7444(5) 0.0141(10) Uani d 1 1
O O3 0.5348(5) -0.0274(6) 0.6642(5) 0.0144(10) Uani d 1 1
O O4 0.8988(5) -0.0414(6) 0.8251(5) 0.0137(10) Uani d 1 1
O O5 0.7325(5) 0.1773(6) 0.7555(5) 0.0142(10) Uani d 1 1
O O6 0.6458(5) -0.0858(6) 1.2179(4) 0.0112(10) Uani d 1 1
O O7 0.6895(5) 0.1572(6) 1.3448(5) 0.0122(10) Uani d 1 1
O O8 0.8156(5) 0.3283(6) 1.0176(5) 0.0140(11) Uani d 1 1
O O9 0.5637(5) 0.2853(6) 0.9024(4) 0.0118(10) Uani d 1 1
O O10 0.6370(5) 0.4504(6) 1.1006(4) 0.0100(10) Uani d 1 1
O O11 0.3317(5) 0.4059(6) 0.6976(4) 0.0125(10) Uani d 1 1
O O12 0.6715(5) -0.4534(6) 0.9034(4) 0.0134(10) Uani d 1 1

loop_
_atom_site_aniso_label
_atom_site_aniso_U_11
_atom_site_aniso_U_22
_atom_site_aniso_U_33
_atom_site_aniso_U_12
_atom_site_aniso_U_13
_atom_site_aniso_U_23
Yb 0.00774(14) 0.01101(15) 0.00853(13) -0.00035(12) 0.00286(9) -0.00056(12)
Rb 0.0245(4) 0.0340(5) 0.0145(4) 0.0045(3) 0.0060(3) -0.0013(3)
P1 0.0063(8) 0.0108(8) 0.0098(8) 0.0007(6) 0.0029(6) 0.0001(7)
P2 0.0078(8) 0.0108(9) 0.0089(8) -0.0006(6) 0.0018(6) -0.0012(6)
P3 0.0074(8) 0.0117(9) 0.0076(8) -0.0011(6) 0.0024(7) 0.0015(6)
P4 0.0076(8) 0.0127(9) 0.0066(7) -0.0003(6) 0.0015(6) 0.0006(6)
O1 0.013(2) 0.020(3) 0.009(2) -0.001(2) 0.0051(18) -0.0006(19)
O2 0.012(2) 0.018(3) 0.011(2) 0.006(2) 0.0026(19) 0.006(2)
O3 0.006(2) 0.016(3) 0.022(3) -0.005(2) 0.005(2) -0.002(2)
O4 0.014(3) 0.013(3) 0.014(2) 0.001(2) 0.005(2) -0.002(2)
O5 0.006(2) 0.021(3) 0.015(2) 0.002(2) 0.0018(19) -0.005(2)
O6 0.010(2) 0.013(3) 0.011(2) -0.0024(19) 0.0025(19) -0.0004(19)
O7 0.011(2) 0.012(3) 0.015(2) -0.002(2) 0.006(2) -0.0038(19)
O8 0.010(2) 0.020(3) 0.013(2) 0.004(2) 0.0054(19) 0.002(2)
O9 0.007(2) 0.015(2) 0.011(2) -0.004(2) 0.0002(18) -0.003(2)
O10 0.005(2) 0.019(3) 0.007(2) -0.0004(19) 0.0035(18) -0.0024(19)
O11 0.014(3) 0.017(3) 0.010(2) 0.001(2) 0.010(2) 0.001(2)
O12 0.019(3) 0.013(3) 0.007(2) -0.002(2) 0.002(2) 0.0045(19)

loop_
_atom_type_symbol
_atom_type_description
_atom_type_scat_dispersion_real
_atom_type_scat_dispersion_imag
_atom_type_scat_source
O O 0.0106 0.0060 'International Tables Vol C Tables 4.2.6.8 and 6.1.1.4'
P P 0.1023 0.0942 'International Tables Vol C Tables 4.2.6.8 and 6.1.1.4'
Rb Rb -0.9393 2.9676 'International Tables Vol C Tables 4.2.6.8 and 6.1.1.4'
Yb Yb -0.3850 5.5486 'International Tables Vol C Tables 4.2.6.8 and 6.1.1.4'

loop_
_geom_angle_atom_site_label_1
_geom_angle_atom_site_label_2
_geom_angle_atom_site_label_3
_geom_angle_site_symmetry_1
_geom_angle_site_symmetry_3
_geom_angle
O8 Yb O3 4_565 . 80.51(18)
O8 Yb O4 4_565 2_656 116.63(18)
O3 Yb O4 . 2_656 140.91(18)
O8 Yb O1 4_565 3_656 71.65(18)
O3 Yb O1 . 3_656 83.67(18)
O4 Yb O1 2_656 3_656 70.81(17)
O8 Yb O5 4_565 . 140.30(18)
O3 Yb O5 . . 70.73(18)
O4 Yb O5 2_656 . 75.36(18)
O1 Yb O5 3_656 . 78.36(18)
O8 Yb O11 4_565 . 75.48(18)
O3 Yb O11 . . 142.76(18)
O4 Yb O11 2_656 . 76.06(17)
O1 Yb O11 3_656 . 114.32(16)
O5 Yb O11 . . 142.25(18)
O8 Yb O9 4_565 . 142.46(17)
O3 Yb O9 . . 107.00(18)
O4 Yb O9 2_656 . 81.08(17)
O1 Yb O9 3_656 . 144.61(17)
O5 Yb O9 . . 73.97(17)
O11 Yb O9 . . 77.69(17)
O8 Yb O6 4_565 3_657 77.00(17)
O3 Yb O6 . 3_657 70.55(17)
O4 Yb O6 2_656 3_657 144.63(17)
O1 Yb O6 3_656 3_657 142.15(17)
O5 Yb O6 . 3_657 116.22(17)
O11 Yb O6 . 3_657 76.54(17)
O9 Yb O6 . 3_657 71.55(16)
O8 Yb P4 4_565 . 156.26(13)
O3 Yb P4 . . 114.82(13)
O4 Yb P4 2_656 . 63.63(12)
O1 Yb P4 3_656 . 125.81(12)
O5 Yb P4 . . 63.41(13)
O11 Yb P4 . . 81.96(12)
O9 Yb P4 . . 19.19(12)
O6 Yb P4 3_657 . 90.74(11)
O8 Yb P3 4_565 3_657 59.09(13)
O3 Yb P3 . 3_657 62.33(13)
O4 Yb P3 2_656 3_657 156.75(13)
O1 Yb P3 3_656 3_657 122.81(12)
O5 Yb P3 . 3_657 123.65(14)
O11 Yb P3 . 3_657 80.89(13)
O9 Yb P3 . 3_657 91.18(12)
O6 Yb P3 3_657 3_657 19.64(11)
P4 Yb P3 . 3_657 110.36(4)
O8 Yb Rb 4_565 . 125.11(14)
O3 Yb Rb . . 51.84(13)
O4 Yb Rb 2_656 . 117.65(12)
O1 Yb Rb 3_656 . 120.11(13)
O5 Yb Rb . . 52.52(13)
O11 Yb Rb . . 125.40(11)
O9 Yb Rb . . 55.76(13)
O6 Yb Rb 3_657 . 63.71(11)
P4 Yb Rb . . 63.69(3)
P3 Yb Rb 3_657 . 73.93(3)
O8 Yb Rb 4_565 2_656 109.77(13)
O3 Yb Rb . 2_656 103.25(13)
O4 Yb Rb 2_656 2_656 39.06(13)
O1 Yb Rb 3_656 2_656 40.64(12)
O5 Yb Rb . 2_656 54.17(13)
O11 Yb Rb . 2_656 111.43(12)
O9 Yb Rb . 2_656 104.20(12)
O6 Yb Rb 3_657 2_656 170.36(11)
P4 Yb Rb . 2_656 85.20(3)
P3 Yb Rb 3_657 2_656 161.86(3)
Rb Yb Rb . 2_656 106.683(15)
O4 Rb O1 . 4_656 54.42(14)
O4 Rb O11 . 4_666 99.00(14)
O1 Rb O11 4_656 4_666 85.77(14)
O4 Rb O6 . . 142.98(13)
O1 Rb O6 4_656 . 98.05(13)
O11 Rb O6 4_666 . 50.08(14)
O4 Rb O2 . . 89.44(14)
O1 Rb O2 4_656 . 91.34(13)
O11 Rb O2 4_666 . 167.11(13)
O6 Rb O2 . . 118.21(14)
O4 Rb O3 . . 73.31(13)
O1 Rb O3 4_656 . 113.31(13)
O11 Rb O3 4_666 . 145.61(14)
O6 Rb O3 . . 143.52(13)
O2 Rb O3 . . 46.43(13)
O4 Rb O5 . . 48.79(13)
O1 Rb O5 4_656 . 102.94(13)
O11 Rb O5 4_666 . 99.53(14)
O6 Rb O5 . . 141.49(14)
O2 Rb O5 . . 93.36(13)
O3 Rb O5 . . 49.81(13)
O4 Rb O7 . 2_647 100.66(14)
O1 Rb O7 4_656 2_647 46.25(13)
O11 Rb O7 4_666 2_647 76.57(13)
O6 Rb O7 . 2_647 57.20(13)
O2 Rb O7 . 2_647 92.37(13)
O3 Rb O7 . 2_647 137.41(14)
O5 Rb O7 . 2_647 148.80(13)
O4 Rb O9 . . 98.07(14)
O1 Rb O9 4_656 . 145.46(13)
O11 Rb O9 4_666 . 77.95(13)
O6 Rb O9 . . 94.50(13)
O2 Rb O9 . . 110.67(12)
O3 Rb O9 . . 70.33(13)
O5 Rb O9 . . 51.39(12)
O7 Rb O9 2_647 . 150.34(12)
O4 Rb O12 . . 89.65(13)
O1 Rb O12 4_656 . 57.93(13)
O11 Rb O12 4_666 . 127.26(12)
O6 Rb O12 . . 95.14(13)
O2 Rb O12 . . 42.48(12)
O3 Rb O12 . . 86.74(13)
O5 Rb O12 . . 123.37(12)
O7 Rb O12 2_647 . 50.74(12)
O9 Rb O12 . . 152.28(12)
O4 Rb P3 . . 121.61(10)
O1 Rb P3 4_656 . 91.92(10)
O11 Rb P3 4_666 . 24.90(10)
O6 Rb P3 . . 25.18(10)
O2 Rb P3 . . 143.14(10)
O3 Rb P3 . . 154.20(11)
O5 Rb P3 . . 121.50(10)
O7 Rb P3 2_647 . 64.64(9)
O9 Rb P3 . . 85.96(9)
O12 Rb P3 . . 112.54(9)
O4 Rb O5 . 2_646 51.42(13)
O1 Rb O5 4_656 2_646 53.59(12)
O11 Rb O5 4_666 2_646 138.09(13)
O6 Rb O5 . 2_646 135.50(13)
O2 Rb O5 . 2_646 43.63(12)
O3 Rb O5 . 2_646 62.28(13)
O5 Rb O5 . 2_646 82.41(2)
O7 Rb O5 2_647 2_646 80.78(12)
O9 Rb O5 . 2_646 128.79(12)
O12 Rb O5 . 2_646 42.07(12)
P3 Rb O5 . 2_646 143.41(9)
O3 P1 O1 . . 121.0(3)
O3 P1 O7 . 3_657 110.8(3)
O1 P1 O7 . 3_657 106.0(3)
O3 P1 O2 . . 107.8(3)
O1 P1 O2 . . 110.4(3)
O7 P1 O2 3_657 . 98.3(3)
O3 P1 Rb . 4 157.9(2)
O1 P1 Rb . 4 49.7(2)
O7 P1 Rb 3_657 4 62.01(18)
O2 P1 Rb . 4 94.2(2)
O3 P1 Rb . . 54.7(2)
O1 P1 Rb . . 150.9(2)
O7 P1 Rb 3_657 . 101.48(18)
O2 P1 Rb . . 55.5(2)
Rb P1 Rb 4 . 144.73(6)
O4 P2 O5 . . 118.2(3)
O4 P2 O12 . 2_656 110.5(3)
O5 P2 O12 . 2_656 109.0(3)
O4 P2 O2 . 2_656 110.3(3)
O5 P2 O2 . 2_656 108.4(3)
O12 P2 O2 2_656 2_656 98.6(3)
O4 P2 Rb . . 53.8(2)
O5 P2 Rb . . 64.7(2)
O12 P2 Rb 2_656 . 126.9(2)
O2 P2 Rb 2_656 . 134.3(2)
O4 P2 Rb . 2_656 168.4(2)
O5 P2 Rb . 2_656 71.5(2)
O12 P2 Rb 2_656 2_656 69.6(2)
O2 P2 Rb 2_656 2_656 58.8(2)
Rb P2 Rb . 2_656 136.06(6)
O11 P3 O6 4_666 . 116.9(3)
O11 P3 O10 4_666 2_647 107.9(3)
O6 P3 O10 . 2_647 111.2(3)
O11 P3 O7 4_666 . 109.0(3)
O6 P3 O7 . . 108.8(3)
O10 P3 O7 2_647 . 102.0(3)
O11 P3 Rb 4_666 . 57.8(2)
O6 P3 Rb . . 59.07(19)
O10 P3 Rb 2_647 . 129.2(2)
O7 P3 Rb . . 128.73(19)
O11 P3 Yb 4_666 3_657 149.9(2)
O6 P3 Yb . 3_657 33.00(19)
O10 P3 Yb 2_647 3_657 90.31(19)
O7 P3 Yb . 3_657 89.63(19)
Rb P3 Yb . 3_657 92.05(4)
O8 P4 O9 . . 118.4(3)
O8 P4 O12 . 1_565 109.7(3)
O9 P4 O12 . 1_565 110.8(3)
O8 P4 O10 . . 107.5(3)
O9 P4 O10 . . 110.1(3)
O12 P4 O10 1_565 . 98.4(3)
O8 P4 Yb . . 110.0(2)
O9 P4 Yb . . 31.48(19)
O12 P4 Yb 1_565 . 87.94(19)
O10 P4 Yb . . 137.13(18)
O8 P4 Rb . . 67.5(2)
O9 P4 Rb . . 53.3(2)
O12 P4 Rb 1_565 . 147.1(2)
O10 P4 Rb . . 113.9(2)
Yb P4 Rb . . 64.49(3)
P1 O1 Yb . 3_656 142.4(3)
P1 O1 Rb . 4 107.9(2)
Yb O1 Rb 3_656 4 108.41(17)
P2 O2 P1 2_646 . 129.8(3)
P2 O2 Rb 2_646 . 95.6(2)
P1 O2 Rb . . 99.7(2)
P1 O3 Yb . . 140.6(3)
P1 O3 Rb . . 102.9(3)
Yb O3 Rb . . 93.51(16)
P2 O4 Yb . 2_646 138.6(3)
P2 O4 Rb . . 102.2(2)
Yb O4 Rb 2_646 . 111.14(19)
P2 O5 Yb . . 149.0(3)
P2 O5 Rb . . 90.6(2)
Yb O5 Rb . . 91.97(16)
P2 O5 Rb . 2_656 84.9(2)
Yb O5 Rb . 2_656 93.09(16)
Rb O5 Rb . 2_656 174.93(17)
P3 O6 Yb . 3_657 127.4(3)
P3 O6 Rb . . 95.7(2)
Yb O6 Rb 3_657 . 136.85(19)
P1 O7 P3 3_657 . 130.7(3)
P1 O7 Rb 3_657 2_657 92.3(2)
P3 O7 Rb . 2_657 135.0(2)
P4 O8 Yb . 4_666 147.0(3)
P4 O9 Yb . . 129.3(3)
P4 O9 Rb . . 105.7(2)
Yb O9 Rb . . 88.25(15)
P3 O10 P4 2_657 . 124.3(3)
P3 O11 Yb 4_565 . 146.7(3)
P3 O11 Rb 4_565 4_565 97.3(2)
Yb O11 Rb . 4_565 115.97(17)
P2 O12 P4 2_646 1_545 133.6(3)
P2 O12 Rb 2_646 . 84.9(2)
P4 O12 Rb 1_545 . 141.4(2)

loop_
_geom_bond_atom_site_label_1
_geom_bond_atom_site_label_2
_geom_bond_site_symmetry_2
_geom_bond_distance
Yb O8 4_565 2.253(5)
Yb O3 . 2.291(5)
Yb O4 2_656 2.300(5)
Yb O1 3_656 2.339(5)
Yb O5 . 2.337(5)
Yb O11 . 2.355(5)
Yb O9 . 2.364(5)
Yb O6 3_657 2.412(5)
Yb P4 . 3.5025(18)
Yb P3 3_657 3.5196(18)
Yb Rb . 4.0215(9)
Yb Rb 2_656 4.3152(10)
Rb O4 . 2.915(5)
Rb O1 4_656 2.962(5)
Rb O11 4_666 2.970(5)
Rb O6 . 3.000(5)
Rb O2 . 3.164(5)
Rb O3 . 3.168(5)
Rb O5 . 3.193(5)
Rb O7 2_647 3.265(5)
Rb O9 . 3.326(5)
Rb O12 . 3.463(5)
Rb P3 . 3.4796(19)
Rb O5 2_646 3.504(5)
P1 O3 . 1.477(5)
P1 O1 . 1.479(5)
P1 O7 3_657 1.601(5)
P1 O2 . 1.610(5)
P1 Rb 4 3.695(2)
P2 O4 . 1.474(5)
P2 O5 . 1.480(5)
P2 O12 2_656 1.590(5)
P2 O2 2_656 1.599(5)
P2 Rb 2_656 3.681(2)
P3 O11 4_666 1.477(5)
P3 O6 . 1.488(5)
P3 O10 2_647 1.595(5)
P3 O7 . 1.609(5)
P3 Yb 3_657 3.5196(18)
P4 O8 . 1.483(5)
P4 O9 . 1.489(5)
P4 O12 1_565 1.604(5)
P4 O10 . 1.609(5)
O1 Yb 3_656 2.339(5)
O1 Rb 4 2.962(5)
O2 P2 2_646 1.599(5)
O4 Yb 2_646 2.300(5)
O5 Rb 2_656 3.504(5)
O6 Yb 3_657 2.412(5)
O7 P1 3_657 1.601(5)
O7 Rb 2_657 3.265(5)
O8 Yb 4_666 2.253(5)
O10 P3 2_657 1.595(5)
O11 P3 4_565 1.477(5)
O11 Rb 4_565 2.970(5)
O12 P2 2_646 1.590(5)
O12 P4 1_545 1.604(5)
